data_7224999
loop_
_publ_author_name
'Rajagopal, Shinaj K.'
'Reddy, V. Sivaranjana'
'Hariharan, Mahesh'

_publ_section_title
;
 Crystallization induced green-yellow-orange emitters based on
 benzoylpyrenes
;
_journal_issue 27
_journal_name_full CrystEngComm
_journal_page_first 5089
_journal_paper_doi 10.1039/C6CE00610H
_journal_volume 18
_journal_year 2016
_chemical_formula_moiety 'C37 H22 O3'
_chemical_formula_sum 'C37 H22 O3'
_chemical_formula_weight 514.55
_chemical_melting_point 456.15
_chemical_name_common Tribenzoylpyrene
_chemical_name_systematic pyrene-1,3,6-triyltris(phenylmethanone)
_space_group_IT_number 2
_symmetry_cell_setting triclinic
_symmetry_space_group_name_Hall '-P 1'
_symmetry_space_group_name_H-M 'P -1'
_atom_sites_solution_hydrogens geom
_atom_sites_solution_primary direct
_atom_sites_solution_secondary difmap
_audit_creation_method SHELXL-97
_audit_update_record
;
2015-12-03 deposited with the CCDC.
2016-04-27 downloaded from the CCDC.
;
_cell_angle_alpha 104.703(2)
_cell_angle_beta 102.280(2)
_cell_angle_gamma 109.581(2)
_cell_formula_units_Z 2
_cell_length_a 8.9515(4)
_cell_length_b 11.9373(5)
_cell_length_c 14.2375(6)
_cell_measurement_reflns_used 3201
_cell_measurement_temperature 296(2)
_cell_measurement_theta_max 27.44
_cell_measurement_theta_min 2.52
_cell_volume 1310.36(10)
_computing_cell_refinement 'Bruker SAINT'
_computing_data_collection 'Bruker APEX2'
_computing_data_reduction 'Bruker SAINT'
_computing_molecular_graphics 'Bruker SHELXTL'
_computing_publication_material 'Bruker SHELXTL'
_computing_structure_refinement 'SHELXL-97 (Sheldrick, 2008)'
_computing_structure_solution 'SHELXS-97 (Sheldrick, 2008)'
_diffrn_ambient_temperature 296(2)
_diffrn_measured_fraction_theta_full 0.997
_diffrn_measured_fraction_theta_max 0.997
_diffrn_measurement_device_type 'Bruker APEX-II CCD'
_diffrn_measurement_method '\f and \w scans'
_diffrn_radiation_monochromator graphite
_diffrn_radiation_source 'fine-focus sealed tube'
_diffrn_radiation_type MoK\a
_diffrn_radiation_wavelength 0.71073
_diffrn_reflns_av_R_equivalents 0.0413
_diffrn_reflns_av_sigmaI/netI 0.0399
_diffrn_reflns_limit_h_max 9
_diffrn_reflns_limit_h_min -9
_diffrn_reflns_limit_k_max 13
_diffrn_reflns_limit_k_min -13
_diffrn_reflns_limit_l_max 15
_diffrn_reflns_limit_l_min -15
_diffrn_reflns_number 16670
_diffrn_reflns_theta_full 23.25
_diffrn_reflns_theta_max 23.25
_diffrn_reflns_theta_min 1.56
_diffrn_standards_number 0
_exptl_absorpt_coefficient_mu 0.082
_exptl_absorpt_correction_T_max 0.9878
_exptl_absorpt_correction_T_min 0.9838
_exptl_absorpt_correction_type multi-scan
_exptl_absorpt_process_details SADABS
_exptl_crystal_colour yellow
_exptl_crystal_density_diffrn 1.304
_exptl_crystal_density_meas 1.303
_exptl_crystal_density_method 'not measured'
_exptl_crystal_description block37
_exptl_crystal_F_000 536
_exptl_crystal_recrystallization_method 'Re-crystallisation from solvent: CHCl3:Acetone'
_exptl_crystal_size_max 0.20
_exptl_crystal_size_mid 0.15
_exptl_crystal_size_min 0.15
_refine_diff_density_max 0.279
_refine_diff_density_min -0.263
_refine_diff_density_rms 0.094
_refine_ls_extinction_method none
_refine_ls_goodness_of_fit_ref 1.082
_refine_ls_hydrogen_treatment mixed
_refine_ls_matrix_type full
_refine_ls_number_parameters 361
_refine_ls_number_reflns 3736
_refine_ls_number_restraints 0
_refine_ls_restrained_S_all 1.082
_refine_ls_R_factor_all 0.0855
_refine_ls_R_factor_gt 0.0421
_refine_ls_shift/su_max 0.000
_refine_ls_shift/su_mean 0.000
_refine_ls_structure_factor_coef Fsqd
_refine_ls_weighting_details 'calc w=1/[\s^2^(Fo^2^)+(0.0898P)^2^+0.0112P] where P=(Fo^2^+2Fc^2^)/3'
_refine_ls_weighting_scheme calc
_refine_ls_wR_factor_gt 0.1140
_refine_ls_wR_factor_ref 0.1610
_reflns_number_gt 2350
_reflns_number_total 3736
_reflns_threshold_expression >2\s(I)
_cod_data_source_file c6ce00610h2.cif
_cod_data_source_block tri_benzyl
_cod_depositor_comments
;
The following automatic conversions were performed:

'_symmetry_cell_setting' value 'Triclinic' changed to 'triclinic'
according to
/usr/data/users/saulius/crontab/automatic-downloads/rss-feeds/RSC/lib/dictionaries/cif_core.dic
dictionary named 'cif_core.dic' version 2.4.2 from 2011-04-26.

Automatic conversion script
Id: cif_fix_values 4268 2015-11-12 08:31:59Z antanas 

 Adding full bibliography for 7224995--7225000.cif.
;
_cod_original_sg_symbol_Hall '-P 1 '
_cod_original_sg_symbol_H-M 'P-1   '
_cod_database_code 7224999

loop_
_symmetry_equiv_pos_as_xyz
'x, y, z'
'-x, -y, -z'

loop_
_atom_site_label
_atom_site_type_symbol
_atom_site_fract_x
_atom_site_fract_y
_atom_site_fract_z
_atom_site_U_iso_or_equiv
_atom_site_adp_type
_atom_site_occupancy
_atom_site_symmetry_multiplicity
_atom_site_calc_flag
_atom_site_refinement_flags
C1 C 0.3928(3) 0.1207(2) -0.02994(19) 0.0385(7) Uani 1 1 d .
C2 C 0.5115(3) 0.2454(2) 0.0033(2) 0.0427(7) Uani 1 1 d .
H2 H 0.5760 0.2686 -0.0375 0.051 Uiso 1 1 calc R
C3 C 0.5371(3) 0.3365(2) 0.0952(2) 0.0403(7) Uani 1 1 d .
C4 C 0.4655(3) 0.3936(3) 0.2552(2) 0.0440(7) Uani 1 1 d .
H4 H 0.5422 0.4774 0.2752 0.053 Uiso 1 1 calc R
C5 C 0.3801(3) 0.3603(3) 0.3176(2) 0.0458(7) Uani 1 1 d .
H5 H 0.3988 0.4213 0.3794 0.055 Uiso 1 1 calc R
C6 C 0.1658(3) 0.1943(3) 0.3536(2) 0.0472(7) Uani 1 1 d .
C7 C 0.0507(4) 0.0682(3) 0.3222(2) 0.0576(8) Uani 1 1 d .
H7 H -0.0133 0.0442 0.3630 0.069 Uiso 1 1 calc R
C8 C 0.0299(3) -0.0213(3) 0.2321(2) 0.0567(8) Uani 1 1 d .
H8 H -0.0442 -0.1054 0.2146 0.068 Uiso 1 1 calc R
C9 C 0.0957(3) -0.0775(3) 0.0717(2) 0.0495(8) Uani 1 1 d .
H9 H 0.0206 -0.1615 0.0528 0.059 Uiso 1 1 calc R
C10 C 0.1794(3) -0.0446(3) 0.0084(2) 0.0462(7) Uani 1 1 d .
H10 H 0.1593 -0.1061 -0.0536 0.055 Uiso 1 1 calc R
C11 C 0.2994(3) 0.0832(2) 0.0335(2) 0.0379(7) Uani 1 1 d .
C12 C 0.3242(3) 0.1762(2) 0.1282(2) 0.0372(7) Uani 1 1 d .
C13 C 0.4427(3) 0.3044(2) 0.1586(2) 0.0375(7) Uani 1 1 d .
C14 C 0.1181(3) 0.0120(3) 0.1670(2) 0.0442(7) Uani 1 1 d .
C15 C 0.2336(3) 0.1405(2) 0.1951(2) 0.0380(7) Uani 1 1 d .
C16 C 0.2607(3) 0.2325(3) 0.2910(2) 0.0409(7) Uani 1 1 d .
C17 C 0.6684(3) 0.4689(3) 0.1234(2) 0.0452(7) Uani 1 1 d .
C18 C 0.8421(3) 0.4845(2) 0.12829(19) 0.0405(7) Uani 1 1 d .
C19 C 0.8986(3) 0.3914(3) 0.1364(2) 0.0482(8) Uani 1 1 d .
H19 H 0.8257 0.3148 0.1367 0.058 Uiso 1 1 calc R
C20 C 1.0621(4) 0.4118(3) 0.1441(2) 0.0586(9) Uani 1 1 d .
H20 H 1.0987 0.3486 0.1491 0.070 Uiso 1 1 calc R
C21 C 1.1715(4) 0.5244(3) 0.1444(2) 0.0648(9) Uani 1 1 d .
H21 H 1.2818 0.5375 0.1495 0.078 Uiso 1 1 calc R
C22 C 1.1177(4) 0.6176(3) 0.1372(2) 0.0640(9) Uani 1 1 d .
H22 H 1.1918 0.6942 0.1376 0.077 Uiso 1 1 calc R
C23 C 0.9542(4) 0.5983(3) 0.1294(2) 0.0529(8) Uani 1 1 d .
H23 H 0.9188 0.6622 0.1248 0.063 Uiso 1 1 calc R
C24 C 0.3830(3) 0.0292(3) -0.1273(2) 0.0423(7) Uani 1 1 d .
C25 C 0.4249(3) 0.0757(3) -0.2105(2) 0.0436(7) Uani 1 1 d .
C26 C 0.4961(4) 0.0147(3) -0.2720(3) 0.0648(9) Uani 1 1 d .
H26 H 0.5198 -0.0514 -0.2597 0.078 Uiso 1 1 calc R
C27 C 0.5315(5) 0.0528(4) -0.3516(3) 0.0899(12) Uani 1 1 d .
H27 H 0.5818 0.0134 -0.3917 0.108 Uiso 1 1 calc R
C28 C 0.4935(6) 0.1473(4) -0.3721(3) 0.0913(13) Uani 1 1 d .
H28 H 0.5170 0.1715 -0.4264 0.110 Uiso 1 1 calc R
C29 C 0.4207(4) 0.2068(3) -0.3130(3) 0.0694(10) Uani 1 1 d .
H29 H 0.3924 0.2699 -0.3280 0.083 Uiso 1 1 calc R
C30 C 0.3897(3) 0.1731(3) -0.2315(2) 0.0499(8) Uani 1 1 d .
H30 H 0.3444 0.2161 -0.1900 0.060 Uiso 1 1 calc R
C31 C 0.1878(4) 0.2861(3) 0.4550(2) 0.0516(8) Uani 1 1 d .
C32 C 0.0380(4) 0.3032(3) 0.4718(2) 0.0517(8) Uani 1 1 d .
C33 C 0.0328(4) 0.3471(4) 0.5701(3) 0.0786(11) Uani 1 1 d .
H33 H 0.1212 0.3613 0.6261 0.094 Uiso 1 1 calc R
C34 C -0.1022(5) 0.3698(4) 0.5855(3) 0.0961(13) Uani 1 1 d .
H34 H -0.1050 0.3983 0.6520 0.115 Uiso 1 1 calc R
C35 C -0.2317(5) 0.3513(4) 0.5048(4) 0.0876(12) Uani 1 1 d .
H35 H -0.3220 0.3680 0.5161 0.105 Uiso 1 1 calc R
C36 C -0.2288(5) 0.3084(4) 0.4076(3) 0.0812(11) Uani 1 1 d .
H36 H -0.3170 0.2961 0.3523 0.097 Uiso 1 1 calc R
C37 C -0.0953(4) 0.2829(3) 0.3904(2) 0.0662(9) Uani 1 1 d .
H37 H -0.0955 0.2517 0.3235 0.079 Uiso 1 1 calc R
O1 O 0.3459(3) -0.08384(19) -0.14002(15) 0.0576(6) Uani 1 1 d .
O2 O 0.6319(3) 0.55956(19) 0.14252(19) 0.0723(7) Uani 1 1 d .
O3 O 0.3253(3) 0.3444(2) 0.52139(15) 0.0720(7) Uani 1 1 d .

loop_
_atom_site_aniso_label
_atom_site_aniso_U_11
_atom_site_aniso_U_22
_atom_site_aniso_U_33
_atom_site_aniso_U_23
_atom_site_aniso_U_13
_atom_site_aniso_U_12
C1 0.0399(15) 0.0402(17) 0.0355(16) 0.0142(13) 0.0105(12) 0.0171(13)
C2 0.0424(16) 0.0424(18) 0.0433(17) 0.0167(15) 0.0175(13) 0.0141(13)
C3 0.0393(15) 0.0378(16) 0.0417(17) 0.0120(14) 0.0135(13) 0.0149(13)
C4 0.0414(16) 0.0372(17) 0.0465(18) 0.0111(14) 0.0115(13) 0.0125(13)
C5 0.0437(16) 0.0466(18) 0.0425(17) 0.0108(14) 0.0141(13) 0.0169(14)
C6 0.0445(16) 0.054(2) 0.0433(18) 0.0195(15) 0.0165(13) 0.0182(15)
C7 0.0577(19) 0.059(2) 0.059(2) 0.0257(18) 0.0298(16) 0.0164(17)
C8 0.0529(19) 0.049(2) 0.065(2) 0.0204(18) 0.0261(16) 0.0134(15)
C9 0.0459(17) 0.0352(17) 0.061(2) 0.0167(16) 0.0173(15) 0.0102(13)
C10 0.0448(16) 0.0390(18) 0.0473(18) 0.0109(14) 0.0120(14) 0.0134(14)
C11 0.0357(14) 0.0364(16) 0.0389(16) 0.0133(13) 0.0071(12) 0.0149(12)
C12 0.0335(14) 0.0384(16) 0.0402(16) 0.0164(14) 0.0090(12) 0.0153(12)
C13 0.0360(14) 0.0363(16) 0.0404(16) 0.0141(13) 0.0109(12) 0.0155(12)
C14 0.0394(15) 0.0423(18) 0.0493(18) 0.0178(15) 0.0146(13) 0.0139(13)
C15 0.0330(14) 0.0409(17) 0.0432(17) 0.0182(14) 0.0119(12) 0.0168(13)
C16 0.0377(15) 0.0442(17) 0.0406(17) 0.0171(14) 0.0106(13) 0.0164(13)
C17 0.0544(18) 0.0358(17) 0.0437(18) 0.0131(14) 0.0201(14) 0.0148(14)
C18 0.0439(16) 0.0330(16) 0.0366(16) 0.0100(13) 0.0140(12) 0.0076(13)
C19 0.0480(18) 0.0394(17) 0.0455(18) 0.0120(14) 0.0117(13) 0.0088(14)
C20 0.049(2) 0.056(2) 0.061(2) 0.0156(17) 0.0098(15) 0.0189(16)
C21 0.0445(18) 0.072(2) 0.061(2) 0.0151(19) 0.0146(15) 0.0116(18)
C22 0.056(2) 0.053(2) 0.069(2) 0.0207(18) 0.0263(17) 0.0028(17)
C23 0.0566(19) 0.0401(18) 0.057(2) 0.0172(15) 0.0238(15) 0.0109(15)
C24 0.0405(16) 0.0388(18) 0.0440(18) 0.0129(14) 0.0092(13) 0.0162(13)
C25 0.0423(16) 0.0405(17) 0.0398(17) 0.0089(14) 0.0115(13) 0.0125(13)
C26 0.077(2) 0.066(2) 0.058(2) 0.0161(18) 0.0283(18) 0.0376(19)
C27 0.107(3) 0.098(3) 0.068(3) 0.017(2) 0.054(2) 0.040(3)
C28 0.128(4) 0.081(3) 0.056(3) 0.029(2) 0.040(2) 0.023(3)
C29 0.090(3) 0.057(2) 0.049(2) 0.0209(18) 0.0175(19) 0.0184(19)
C30 0.0535(18) 0.0442(18) 0.0462(19) 0.0136(15) 0.0150(14) 0.0159(14)
C31 0.0528(19) 0.054(2) 0.0421(18) 0.0212(16) 0.0143(16) 0.0128(16)
C32 0.0551(19) 0.053(2) 0.0414(19) 0.0149(15) 0.0191(15) 0.0150(15)
C33 0.062(2) 0.106(3) 0.046(2) 0.009(2) 0.0205(17) 0.021(2)
C34 0.079(3) 0.116(4) 0.069(3) 0.004(2) 0.035(2) 0.027(2)
C35 0.076(3) 0.075(3) 0.107(4) 0.014(2) 0.045(3) 0.030(2)
C36 0.071(2) 0.091(3) 0.089(3) 0.031(2) 0.022(2) 0.045(2)
C37 0.073(2) 0.079(2) 0.052(2) 0.0242(18) 0.0208(18) 0.0359(19)
O1 0.0779(14) 0.0418(13) 0.0546(13) 0.0151(10) 0.0240(11) 0.0263(11)
O2 0.0759(15) 0.0425(13) 0.113(2) 0.0272(13) 0.0497(14) 0.0294(12)
O3 0.0566(14) 0.0944(18) 0.0445(14) 0.0180(13) 0.0094(11) 0.0162(13)

loop_
_atom_type_symbol
_atom_type_description
_atom_type_scat_dispersion_real
_atom_type_scat_dispersion_imag
_atom_type_scat_source
C C 0.0033 0.0016 'International Tables Vol C Tables 4.2.6.8 and 6.1.1.4'
H H 0.0000 0.0000 'International Tables Vol C Tables 4.2.6.8 and 6.1.1.4'
O O 0.0106 0.0060 'International Tables Vol C Tables 4.2.6.8 and 6.1.1.4'

loop_
_geom_angle_atom_site_label_1
_geom_angle_atom_site_label_2
_geom_angle_atom_site_label_3
_geom_angle
C2 C1 C11 119.2(2)
C2 C1 C24 117.6(2)
C11 C1 C24 122.9(2)
C3 C2 C1 122.4(2)
C3 C2 H2 118.8
C1 C2 H2 118.8
C2 C3 C13 120.2(2)
C2 C3 C17 117.9(2)
C13 C3 C17 121.9(2)
C5 C4 C13 122.3(3)
C5 C4 H4 118.9
C13 C4 H4 118.9
C4 C5 C16 121.4(3)
C4 C5 H5 119.3
C16 C5 H5 119.3
C7 C6 C16 119.8(3)
C7 C6 C31 118.8(2)
C16 C6 C31 121.4(3)
C8 C7 C6 121.5(3)
C8 C7 H7 119.3
C6 C7 H7 119.3
C7 C8 C14 120.9(3)
C7 C8 H8 119.5
C14 C8 H8 119.5
C10 C9 C14 122.2(3)
C10 C9 H9 118.9
C14 C9 H9 118.9
C9 C10 C11 121.8(3)
C9 C10 H10 119.1
C11 C10 H10 119.1
C1 C11 C12 118.9(2)
C1 C11 C10 123.5(2)
C12 C11 C10 117.7(2)
C13 C12 C11 120.6(2)
C13 C12 C15 119.2(2)
C11 C12 C15 120.2(2)
C3 C13 C12 118.6(2)
C3 C13 C4 122.8(2)
C12 C13 C4 118.5(2)
C8 C14 C9 122.4(3)
C8 C14 C15 119.2(3)
C9 C14 C15 118.4(3)
C14 C15 C16 119.8(2)
C14 C15 C12 119.8(2)
C16 C15 C12 120.4(2)
C6 C16 C15 118.7(2)
C6 C16 C5 123.1(3)
C15 C16 C5 118.2(2)
O2 C17 C18 121.6(2)
O2 C17 C3 120.2(3)
C18 C17 C3 118.2(2)
C23 C18 C19 118.5(3)
C23 C18 C17 119.0(3)
C19 C18 C17 122.3(2)
C20 C19 C18 120.3(3)
C20 C19 H19 119.9
C18 C19 H19 119.9
C21 C20 C19 120.6(3)
C21 C20 H20 119.7
C19 C20 H20 119.7
C22 C21 C20 119.8(3)
C22 C21 H21 120.1
C20 C21 H21 120.1
C21 C22 C23 120.2(3)
C21 C22 H22 119.9
C23 C22 H22 119.9
C22 C23 C18 120.6(3)
C22 C23 H23 119.7
C18 C23 H23 119.7
O1 C24 C25 118.4(3)
O1 C24 C1 121.7(2)
C25 C24 C1 119.8(2)
C30 C25 C26 118.7(3)
C30 C25 C24 123.0(3)
C26 C25 C24 118.2(3)
C27 C26 C25 119.6(3)
C27 C26 H26 120.2
C25 C26 H26 120.2
C28 C27 C26 120.8(4)
C28 C27 H27 119.6
C26 C27 H27 119.6
C27 C28 C29 120.1(4)
C27 C28 H28 120.0
C29 C28 H28 120.0
C28 C29 C30 119.9(3)
C28 C29 H29 120.0
C30 C29 H29 120.0
C29 C30 C25 120.8(3)
C29 C30 H30 119.6
C25 C30 H30 119.6
O3 C31 C32 121.3(3)
O3 C31 C6 120.7(3)
C32 C31 C6 118.0(2)
C37 C32 C33 118.3(3)
C37 C32 C31 121.0(3)
C33 C32 C31 120.6(3)
C34 C33 C32 120.4(3)
C34 C33 H33 119.8
C32 C33 H33 119.8
C35 C34 C33 120.8(4)
C35 C34 H34 119.6
C33 C34 H34 119.6
C36 C35 C34 119.7(4)
C36 C35 H35 120.2
C34 C35 H35 120.2
C35 C36 C37 120.4(3)
C35 C36 H36 119.8
C37 C36 H36 119.8
C32 C37 C36 120.4(3)
C32 C37 H37 119.8
C36 C37 H37 119.8

loop_
_geom_bond_atom_site_label_1
_geom_bond_atom_site_label_2
_geom_bond_distance
C1 C2 1.392(3)
C1 C11 1.411(3)
C1 C24 1.496(4)
C2 C3 1.389(4)
C2 H2 0.9300
C3 C13 1.399(4)
C3 C17 1.508(4)
C4 C5 1.341(4)
C4 C13 1.434(4)
C4 H4 0.9300
C5 C16 1.433(4)
C5 H5 0.9300
C6 C7 1.397(4)
C6 C16 1.412(4)
C6 C31 1.501(4)
C7 C8 1.374(4)
C7 H7 0.9300
C8 C14 1.390(4)
C8 H8 0.9300
C9 C10 1.341(4)
C9 C14 1.423(4)
C9 H9 0.9300
C10 C11 1.438(4)
C10 H10 0.9300
C11 C12 1.430(4)
C12 C13 1.427(3)
C12 C15 1.432(3)
C14 C15 1.426(4)
C15 C16 1.431(4)
C17 O2 1.216(3)
C17 C18 1.486(4)
C18 C23 1.386(4)
C18 C19 1.387(4)
C19 C20 1.375(4)
C19 H19 0.9300
C20 C21 1.371(4)
C20 H20 0.9300
C21 C22 1.369(4)
C21 H21 0.9300
C22 C23 1.378(4)
C22 H22 0.9300
C23 H23 0.9300
C24 O1 1.230(3)
C24 C25 1.495(4)
C25 C30 1.387(4)
C25 C26 1.389(4)
C26 C27 1.382(5)
C26 H26 0.9300
C27 C28 1.363(5)
C27 H27 0.9300
C28 C29 1.371(5)
C28 H28 0.9300
C29 C30 1.372(4)
C29 H29 0.9300
C30 H30 0.9300
C31 O3 1.221(3)
C31 C32 1.481(4)
C32 C37 1.379(4)
C32 C33 1.380(4)
C33 C34 1.372(5)
C33 H33 0.9300
C34 C35 1.359(5)
C34 H34 0.9300
C35 C36 1.357(5)
C35 H35 0.9300
C36 C37 1.382(5)
C36 H36 0.9300
C37 H37 0.9300

loop_
_geom_torsion_atom_site_label_1
_geom_torsion_atom_site_label_2
_geom_torsion_atom_site_label_3
_geom_torsion_atom_site_label_4
_geom_torsion
C11 C1 C2 C3 -2.7(4)
C24 C1 C2 C3 -176.7(2)
C1 C2 C3 C13 0.3(4)
C1 C2 C3 C17 -179.7(2)
C13 C4 C5 C16 0.2(4)
C16 C6 C7 C8 1.6(4)
C31 C6 C7 C8 -177.3(3)
C6 C7 C8 C14 -2.7(5)
C14 C9 C10 C11 1.0(4)
C2 C1 C11 C12 2.8(4)
C24 C1 C11 C12 176.4(2)
C2 C1 C11 C10 -177.1(2)
C24 C1 C11 C10 -3.6(4)
C9 C10 C11 C1 178.4(2)
C9 C10 C11 C12 -1.6(4)
C1 C11 C12 C13 -0.7(4)
C10 C11 C12 C13 179.3(2)
C1 C11 C12 C15 -178.9(2)
C10 C11 C12 C15 1.1(4)
C2 C3 C13 C12 1.8(4)
C17 C3 C13 C12 -178.1(2)
C2 C3 C13 C4 178.8(2)
C17 C3 C13 C4 -1.1(4)
C11 C12 C13 C3 -1.7(4)
C15 C12 C13 C3 176.6(2)
C11 C12 C13 C4 -178.8(2)
C15 C12 C13 C4 -0.5(4)
C5 C4 C13 C3 -176.7(2)
C5 C4 C13 C12 0.3(4)
C7 C8 C14 C9 -178.0(3)
C7 C8 C14 C15 1.0(4)
C10 C9 C14 C8 179.1(3)
C10 C9 C14 C15 0.1(4)
C8 C14 C15 C16 1.8(4)
C9 C14 C15 C16 -179.2(2)
C8 C14 C15 C12 -179.5(2)
C9 C14 C15 C12 -0.5(4)
C13 C12 C15 C14 -178.3(2)
C11 C12 C15 C14 -0.1(4)
C13 C12 C15 C16 0.3(4)
C11 C12 C15 C16 178.6(2)
C7 C6 C16 C15 1.2(4)
C31 C6 C16 C15 -179.9(2)
C7 C6 C16 C5 179.5(3)
C31 C6 C16 C5 -1.6(4)
C14 C15 C16 C6 -2.9(4)
C12 C15 C16 C6 178.5(2)
C14 C15 C16 C5 178.8(2)
C12 C15 C16 C5 0.1(4)
C4 C5 C16 C6 -178.6(3)
C4 C5 C16 C15 -0.3(4)
C2 C3 C17 O2 125.0(3)
C13 C3 C17 O2 -55.1(4)
C2 C3 C17 C18 -55.8(3)
C13 C3 C17 C18 124.1(3)
O2 C17 C18 C23 -16.2(4)
C3 C17 C18 C23 164.6(2)
O2 C17 C18 C19 160.9(3)
C3 C17 C18 C19 -18.3(4)
C23 C18 C19 C20 -0.8(4)
C17 C18 C19 C20 -177.9(2)
C18 C19 C20 C21 0.4(4)
C19 C20 C21 C22 0.1(5)
C20 C21 C22 C23 -0.2(5)
C21 C22 C23 C18 -0.3(5)
C19 C18 C23 C22 0.7(4)
C17 C18 C23 C22 177.9(2)
C2 C1 C24 O1 146.7(3)
C11 C1 C24 O1 -26.9(4)
C2 C1 C24 C25 -31.1(3)
C11 C1 C24 C25 155.2(2)
O1 C24 C25 C30 147.6(3)
C1 C24 C25 C30 -34.5(4)
O1 C24 C25 C26 -29.7(4)
C1 C24 C25 C26 148.2(3)
C30 C25 C26 C27 0.6(5)
C24 C25 C26 C27 178.0(3)
C25 C26 C27 C28 -1.7(6)
C26 C27 C28 C29 0.6(6)
C27 C28 C29 C30 1.5(6)
C28 C29 C30 C25 -2.6(5)
C26 C25 C30 C29 1.5(4)
C24 C25 C30 C29 -175.8(3)
C7 C6 C31 O3 122.7(3)
C16 C6 C31 O3 -56.2(4)
C7 C6 C31 C32 -57.2(4)
C16 C6 C31 C32 123.9(3)
O3 C31 C32 C37 153.0(3)
C6 C31 C32 C37 -27.1(4)
O3 C31 C32 C33 -23.2(4)
C6 C31 C32 C33 156.6(3)
C37 C32 C33 C34 -0.2(5)
C31 C32 C33 C34 176.2(3)
C32 C33 C34 C35 -0.9(6)
C33 C34 C35 C36 0.8(6)
C34 C35 C36 C37 0.4(6)
C33 C32 C37 C36 1.3(5)
C31 C32 C37 C36 -175.1(3)
C35 C36 C37 C32 -1.4(5)
